data_7055738
loop_
_publ_author_name
'Wan, Kun-Ming'
'Tong, Yuan-Bo'
'Li, Li'
'Zou, Yang'
'Duan, Hai-Bao'
'Liu, Jian-Lan'
'Ren, XiaoMing'

_publ_section_title
;
 Investigation of thermochromic photoluminescent, dielectric and crystal
 structural properties for an inorganic-organic hybrid solid of
 [1-hexyl-3-methylimidazolium][PbBr3]
;
_journal_name_full 'New J. Chem.'
_journal_paper_doi 10.1039/C6NJ01508E
_journal_year 2016
_chemical_formula_sum 'C10 H19 Br3 N2 Pb'
_chemical_formula_weight 614.19
_space_group_crystal_system monoclinic
_space_group_IT_number 14
_space_group_name_Hall '-P 2ybc'
_space_group_name_H-M_alt 'P 1 21/c 1'
_symmetry_space_group_name_Hall '-P 2ybc'
_symmetry_space_group_name_H-M 'P 1 21/c 1'
_atom_sites_solution_hydrogens geom
_audit_creation_method SHELXL-2014/7
_audit_update_record
;
2016-08-09 deposited with the CCDC.
2016-08-22 downloaded from the CCDC.
;
_cell_angle_alpha 90
_cell_angle_beta 109.062(3)
_cell_angle_gamma 90
_cell_formula_units_Z 4
_cell_length_a 9.4917(6)
_cell_length_b 7.9842(5)
_cell_length_c 23.0848(12)
_cell_measurement_reflns_used 9869
_cell_measurement_temperature 313(2)
_cell_measurement_theta_max 27.51
_cell_measurement_theta_min 2.97
_cell_volume 1653.52(17)
_computing_cell_refinement 'Bruker APEXII'
_computing_data_collection 'Bruker APEXII'
_computing_data_reduction 'Bruker SAINT'
_computing_molecular_graphics 'Bruker SHELXTL'
_computing_publication_material 'Bruker SHELXTL'
_computing_structure_refinement 'SHELXL-2014/7 (Sheldrick, 2014)'
_computing_structure_solution 'Bruker SHELXTL'
_diffrn_ambient_temperature 313(2)
_diffrn_measured_fraction_theta_full 0.917
_diffrn_measured_fraction_theta_max 0.917
_diffrn_measurement_device_type 'CCD area detector'
_diffrn_measurement_method 'phi and omega scans'
_diffrn_radiation_type MoK\a
_diffrn_radiation_wavelength 0.71073
_diffrn_reflns_av_R_equivalents 0.0424
_diffrn_reflns_av_unetI/netI 0.0642
_diffrn_reflns_Laue_measured_fraction_full 0.917
_diffrn_reflns_Laue_measured_fraction_max 0.917
_diffrn_reflns_limit_h_max 9
_diffrn_reflns_limit_h_min -9
_diffrn_reflns_limit_k_max 9
_diffrn_reflns_limit_k_min -9
_diffrn_reflns_limit_l_max 27
_diffrn_reflns_limit_l_min -18
_diffrn_reflns_number 6076
_diffrn_reflns_point_group_measured_fraction_full 0.917
_diffrn_reflns_point_group_measured_fraction_max 0.917
_diffrn_reflns_theta_full 24.997
_diffrn_reflns_theta_max 24.997
_diffrn_reflns_theta_min 3.162
_diffrn_source 'fine-focus sealed tube'
_exptl_absorpt_coefficient_mu 17.433
_exptl_absorpt_correction_T_max 0.175
_exptl_absorpt_correction_T_min 0.021
_exptl_absorpt_correction_type multi-scan
_exptl_crystal_colour colorless
_exptl_crystal_density_diffrn 2.467
_exptl_crystal_description bulk
_exptl_crystal_F_000 1120
_exptl_crystal_size_max 0.3
_exptl_crystal_size_mid 0.2
_exptl_crystal_size_min 0.1
_refine_diff_density_max 6.897
_refine_diff_density_min -5.440
_refine_diff_density_rms 0.498
_refine_ls_extinction_coef 0.0072(11)
_refine_ls_extinction_expression Fc^*^=kFc[1+0.001xFc^2^\l^3^/sin(2\q)]^-1/4^
_refine_ls_extinction_method 'SHELXL-2014/7 (Sheldrick 2014'
_refine_ls_goodness_of_fit_ref 1.109
_refine_ls_hydrogen_treatment constr
_refine_ls_matrix_type full
_refine_ls_number_parameters 148
_refine_ls_number_reflns 2674
_refine_ls_number_restraints 203
_refine_ls_restrained_S_all 2.814
_refine_ls_R_factor_all 0.1130
_refine_ls_R_factor_gt 0.0893
_refine_ls_shift/su_max 0.000
_refine_ls_shift/su_mean 0.000
_refine_ls_structure_factor_coef Fsqd
_refine_ls_weighting_details 'w=1/[\s^2^(Fo^2^)+(0.2000P)^2^] where P=(Fo^2^+2Fc^2^)/3'
_refine_ls_weighting_scheme calc
_refine_ls_wR_factor_gt 0.2622
_refine_ls_wR_factor_ref 0.2773
_reflns_Friedel_coverage 0.000
_reflns_number_gt 2049
_reflns_number_total 2674
_reflns_threshold_expression 'I > 2\s(I)'
_cod_data_source_file c6nj01508e2.cif
_cod_data_source_block 313k
_cod_database_code 7055738
_shelx_shelxl_version_number 2014/7
_shelx_space_group_comment
;
The symmetry employed for this shelxl refinement is uniquely defined
by the following loop, which should always be used as a source of
symmetry information in preference to the above space-group names.
They are only intended as comments.
;

loop_
_space_group_symop_operation_xyz
'x, y, z'
'-x, y+1/2, -z+1/2'
'-x, -y, -z'
'x, -y-1/2, z-1/2'

loop_
_atom_site_label
_atom_site_type_symbol
_atom_site_fract_x
_atom_site_fract_y
_atom_site_fract_z
_atom_site_U_iso_or_equiv
_atom_site_adp_type
_atom_site_occupancy
_atom_site_site_symmetry_order
_atom_site_calc_flag
_atom_site_refinement_flags_posn
_atom_site_refinement_flags_adp
N1 N 0.063(3) 0.658(3) 0.8395(12) 0.073(3) Uani 1 1 d . U
N2 N 0.078(3) 0.425(3) 0.8851(12) 0.074(3) Uani 1 1 d . U
C1 C 0.100(3) 0.795(3) 0.8049(14) 0.075(4) Uani 1 1 d . U
H1A H 0.1869 0.7651 0.7945 0.113 Uiso 1 1 calc R U
H1B H 0.1197 0.8944 0.8294 0.113 Uiso 1 1 calc R U
H1C H 0.0180 0.8140 0.7681 0.113 Uiso 1 1 calc R U
C2 C -0.060(3) 0.646(3) 0.8559(15) 0.074(3) Uani 1 1 d . U
H2 H -0.1354 0.7248 0.8483 0.089 Uiso 1 1 calc R U
C3 C -0.054(3) 0.501(3) 0.8849(14) 0.074(3) Uani 1 1 d . U
H3 H -0.1235 0.4585 0.9015 0.089 Uiso 1 1 calc R U
C4 C 0.146(3) 0.522(3) 0.8590(13) 0.074(3) Uani 1 1 d . U
H4 H 0.2381 0.5005 0.8544 0.089 Uiso 1 1 calc R U
C5 C 0.133(3) 0.253(3) 0.9116(14) 0.077(3) Uani 1 1 d . U
H5A H 0.0626 0.1685 0.8892 0.093 Uiso 1 1 calc R U
H5B H 0.2280 0.2305 0.9063 0.093 Uiso 1 1 calc R U
C6 C 0.149(3) 0.242(3) 0.9775(14) 0.079(3) Uani 1 1 d . U
H6A H 0.2292 0.3160 0.9997 0.095 Uiso 1 1 calc R U
H6B H 0.0581 0.2849 0.9826 0.095 Uiso 1 1 calc R U
C7 C 0.178(3) 0.080(3) 1.0068(15) 0.084(3) Uani 1 1 d D U
H7A H 0.0862 0.0163 0.9914 0.101 Uiso 1 1 calc R U
H7B H 0.1945 0.0988 1.0500 0.101 Uiso 1 1 calc DR U
C8 C 0.301(3) -0.033(3) 1.0032(14) 0.085(3) Uani 1 1 d D U
H8A H 0.3953 0.0146 1.0273 0.102 Uiso 1 1 calc R U
H8B H 0.2986 -0.0382 0.9609 0.102 Uiso 1 1 calc R U
C9 C 0.291(3) -0.213(3) 1.0257(15) 0.089(3) Uani 1 1 d D U
H9A H 0.3070 -0.2111 1.0694 0.107 Uiso 1 1 calc R U
H9B H 0.1923 -0.2575 1.0052 0.107 Uiso 1 1 calc R U
C10 C 0.407(3) -0.326(3) 1.0130(17) 0.096(5) Uani 1 1 d D U
H10A H 0.3730 -0.3584 0.9706 0.144 Uiso 1 1 calc R U
H10B H 0.4207 -0.4244 1.0382 0.144 Uiso 1 1 calc R U
H10C H 0.4996 -0.2671 1.0222 0.144 Uiso 1 1 calc R U
Pb1 Pb 0.50621(8) 0.39563(9) 0.75194(4) 0.0358(5) Uani 1 1 d . .
Br1 Br 0.5408(3) 0.6476(3) 0.85329(11) 0.0492(7) Uani 1 1 d . .
Br2 Br 0.2487(2) 0.5863(3) 0.68929(13) 0.0547(8) Uani 1 1 d . .
Br3 Br 0.3235(3) 0.1683(3) 0.79694(13) 0.0545(8) Uani 1 1 d . .

loop_
_atom_site_aniso_label
_atom_site_aniso_U_11
_atom_site_aniso_U_22
_atom_site_aniso_U_33
_atom_site_aniso_U_23
_atom_site_aniso_U_13
_atom_site_aniso_U_12
N1 0.071(6) 0.065(5) 0.091(7) 0.014(5) 0.038(5) 0.005(4)
N2 0.072(6) 0.065(5) 0.092(7) 0.013(5) 0.036(5) 0.007(4)
C1 0.075(7) 0.066(6) 0.092(8) 0.015(6) 0.037(6) 0.006(6)
C2 0.072(6) 0.066(5) 0.092(7) 0.014(5) 0.037(5) 0.006(4)
C3 0.072(6) 0.066(5) 0.092(7) 0.013(5) 0.037(5) 0.006(4)
C4 0.072(6) 0.066(5) 0.092(7) 0.013(5) 0.037(5) 0.007(4)
C5 0.075(6) 0.068(5) 0.094(7) 0.013(5) 0.035(5) 0.006(4)
C6 0.077(6) 0.069(5) 0.095(7) 0.014(5) 0.034(5) 0.006(4)
C7 0.082(6) 0.074(6) 0.098(7) 0.014(5) 0.030(6) 0.004(5)
C8 0.083(6) 0.075(6) 0.098(7) 0.013(5) 0.030(6) 0.005(5)
C9 0.086(7) 0.078(6) 0.101(8) 0.014(6) 0.028(6) 0.004(5)
C10 0.092(9) 0.089(9) 0.105(10) 0.015(8) 0.030(8) -0.004(8)
Pb1 0.0391(7) 0.0253(6) 0.0466(7) 0.0010(3) 0.0191(5) 0.0007(3)
Br1 0.0537(16) 0.0567(15) 0.0399(15) -0.0014(10) 0.0188(12) -0.0065(9)
Br2 0.0412(14) 0.0440(13) 0.072(2) -0.0010(11) 0.0085(12) 0.0041(9)
Br3 0.0657(16) 0.0382(12) 0.079(2) 0.0034(11) 0.0502(15) -0.0001(10)

loop_
_atom_type_symbol
_atom_type_description
_atom_type_scat_dispersion_real
_atom_type_scat_dispersion_imag
_atom_type_scat_source
C C 0.0033 0.0016 'International Tables Vol C Tables 4.2.6.8 and 6.1.1.4'
H H 0.0000 0.0000 'International Tables Vol C Tables 4.2.6.8 and 6.1.1.4'
Br Br -0.2901 2.4595 'International Tables Vol C Tables 4.2.6.8 and 6.1.1.4'
N N 0.0061 0.0033 'International Tables Vol C Tables 4.2.6.8 and 6.1.1.4'
Pb Pb -3.3944 10.1111 'International Tables Vol C Tables 4.2.6.8 and 6.1.1.4'

loop_
_geom_angle_atom_site_label_1
_geom_angle_atom_site_label_2
_geom_angle_atom_site_label_3
_geom_angle
_geom_angle_site_symmetry_1
_geom_angle_site_symmetry_3
C4 N1 C2 109(2) . .
C4 N1 C1 125(2) . .
C2 N1 C1 126(2) . .
C4 N2 C3 109(2) . .
C4 N2 C5 125(2) . .
C3 N2 C5 126(2) . .
N1 C1 H1A 109.5 . .
N1 C1 H1B 109.5 . .
H1A C1 H1B 109.5 . .
N1 C1 H1C 109.5 . .
H1A C1 H1C 109.5 . .
H1B C1 H1C 109.5 . .
C3 C2 N1 108(3) . .
C3 C2 H2 126.1 . .
N1 C2 H2 126.1 . .
C2 C3 N2 106(2) . .
C2 C3 H3 127.1 . .
N2 C3 H3 127.1 . .
N2 C4 N1 108(3) . .
N2 C4 H4 125.9 . .
N1 C4 H4 125.9 . .
C6 C5 N2 112(2) . .
C6 C5 H5A 109.2 . .
N2 C5 H5A 109.2 . .
C6 C5 H5B 109.2 . .
N2 C5 H5B 109.2 . .
H5A C5 H5B 107.9 . .
C7 C6 C5 118(3) . .
C7 C6 H6A 107.7 . .
C5 C6 H6A 107.7 . .
C7 C6 H6B 107.7 . .
C5 C6 H6B 107.7 . .
H6A C6 H6B 107.1 . .
C6 C7 C8 123(2) . .
C6 C7 H7A 106.5 . .
C8 C7 H7A 106.5 . .
C6 C7 H7B 106.5 . .
C8 C7 H7B 106.5 . .
H7A C7 H7B 106.5 . .
C7 C8 C9 114.3(16) . .
C7 C8 H8A 108.7 . .
C9 C8 H8A 108.7 . .
C7 C8 H8B 108.7 . .
C9 C8 H8B 108.7 . .
H8A C8 H8B 107.6 . .
C10 C9 C8 111(2) . .
C10 C9 H9A 109.4 . .
C8 C9 H9A 109.4 . .
C10 C9 H9B 109.4 . .
C8 C9 H9B 109.4 . .
H9A C9 H9B 108.0 . .
C9 C10 H10A 109.5 . .
C9 C10 H10B 109.5 . .
H10A C10 H10B 109.5 . .
C9 C10 H10C 109.5 . .
H10A C10 H10C 109.5 . .
H10B C10 H10C 109.5 . .
Br2 Pb1 Br3 90.10(7) . .
Br2 Pb1 Br1 83.99(7) . .
Br3 Pb1 Br1 93.73(7) . .
Br2 Pb1 Br1 93.71(7) . 2_646
Br3 Pb1 Br1 86.02(7) . 2_646
Br1 Pb1 Br1 177.68(4) . 2_646
Br2 Pb1 Br3 84.47(7) . 2_656
Br3 Pb1 Br3 173.92(6) . 2_656
Br1 Pb1 Br3 82.98(6) . 2_656
Br1 Pb1 Br3 97.05(7) 2_646 2_656
Pb1 Br1 Pb1 82.24(6) . 2_656
Pb1 Br3 Pb1 82.41(5) . 2_646

loop_
_geom_bond_atom_site_label_1
_geom_bond_atom_site_label_2
_geom_bond_distance
_geom_bond_site_symmetry_2
N1 C4 1.33(3) .
N1 C2 1.34(3) .
N1 C1 1.46(3) .
N2 C4 1.28(3) .
N2 C3 1.38(3) .
N2 C5 1.53(3) .
C1 H1A 0.9600 .
C1 H1B 0.9600 .
C1 H1C 0.9600 .
C2 C3 1.33(3) .
C2 H2 0.9300 .
C3 H3 0.9300 .
C4 H4 0.9300 .
C5 C6 1.48(4) .
C5 H5A 0.9700 .
C5 H5B 0.9700 .
C6 C7 1.44(3) .
C6 H6A 0.9700 .
C6 H6B 0.9700 .
C7 C8 1.498(17) .
C7 H7A 0.9700 .
C7 H7B 0.9700 .
C8 C9 1.536(18) .
C8 H8A 0.9700 .
C8 H8B 0.9700 .
C9 C10 1.523(18) .
C9 H9A 0.9700 .
C9 H9B 0.9700 .
C10 H10A 0.9600 .
C10 H10B 0.9600 .
C10 H10C 0.9600 .
Pb1 Br2 2.842(2) .
Pb1 Br3 2.925(2) .
Pb1 Br1 3.021(2) .
Pb1 Br1 3.052(2) 2_646
Pb1 Br3 3.133(2) 2_656
Br1 Pb1 3.052(2) 2_656
Br3 Pb1 3.133(2) 2_646

loop_
_geom_torsion_atom_site_label_1
_geom_torsion_atom_site_label_2
_geom_torsion_atom_site_label_3
_geom_torsion_atom_site_label_4
_geom_torsion
C4 N1 C2 C3 -1(4)
C1 N1 C2 C3 178(3)
N1 C2 C3 N2 0(4)
C4 N2 C3 C2 1(4)
C5 N2 C3 C2 -178(3)
C3 N2 C4 N1 -2(4)
C5 N2 C4 N1 178(3)
C2 N1 C4 N2 2(4)
C1 N1 C4 N2 -177(3)
C4 N2 C5 C6 123(3)
C3 N2 C5 C6 -58(4)
N2 C5 C6 C7 171(2)
C5 C6 C7 C8 51(4)
C6 C7 C8 C9 -168(3)
C7 C8 C9 C10 173(3)
